data_1570841
loop_
_publ_author_name
'Jin, Kangwoo'
'Park, Nohyoon'
'Ahn, Yongdeok'
'Seo, Daeha'
'Moon, Dohyun'
'Sung, Jooyoung'
'Park, Jinhee'

_publ_section_title
;
 Solvent-induced structural transformation in a one-dimensional
 coordination polymer.
;
_journal_issue 9
_journal_name_full Nanoscale
_journal_page_first 4571
_journal_page_last 4577
_journal_paper_doi 10.1039/d4nr00265b
_journal_volume 16
_journal_year 2024
_chemical_formula_moiety 'C22 H17 N O8 S Zn'
_chemical_formula_sum 'C22 H17 N O8 S Zn'
_chemical_formula_weight 520.79
_chemical_name_systematic 1D-DGIST-18'
_chemical_properties_physical Moisture-sensitive,Hygroscopic
_space_group_crystal_system monoclinic
_space_group_IT_number 14
_space_group_name_Hall '-P 2yn'
_space_group_name_H-M_alt 'P 1 21/n 1'
_atom_sites_solution_hydrogens mixed
_audit_creation_method SHELXL-2019/3
_audit_update_record
;
2023-10-26 deposited with the CCDC.	2024-01-29 downloaded from the CCDC.
;
_cell_angle_alpha 90
_cell_angle_beta 101.24(3)
_cell_angle_gamma 90
_cell_formula_units_Z 4
_cell_length_a 8.5630(17)
_cell_length_b 16.995(3)
_cell_length_c 17.633(4)
_cell_measurement_reflns_used 41989
_cell_measurement_temperature 100(2)
_cell_measurement_theta_max 33.749
_cell_measurement_theta_min 0.401
_cell_volume 2516.9(9)
_computing_cell_refinement '<i>HKL3000sm</i>(Otwinowski & Minor, 1997)'
_computing_data_collection '<i>PAL BL2D-SMDC Program</i>(Shin et.al, 2016)'
_computing_data_reduction '<i>HKL3000sm</i>(Otwinowski & Minor, 1997)'
_computing_molecular_graphics '<i>DIAMOND 4</i>(Putx&Brandenburg, 2014)'
_computing_publication_material '<i>publCIF</i>(Westrip, 2010)'
_computing_structure_refinement '<i>SHELXL-2018</i>(Sheldrick, 2018)'
_computing_structure_solution '<i>SHELXT-2018</i>(Sheldrick, 2018)'
_diffrn_ambient_temperature 100(2)
_diffrn_measured_fraction_theta_full 0.948
_diffrn_measured_fraction_theta_max 0.943
_diffrn_measurement_device_type 'Rayonix MX225HS CCD area detector'
_diffrn_measurement_method 'omega scan'
_diffrn_radiation_type synchrotron
_diffrn_radiation_wavelength 0.700
_diffrn_reflns_av_R_equivalents 0.1151
_diffrn_reflns_av_unetI/netI 0.1024
_diffrn_reflns_Laue_measured_fraction_full 0.948
_diffrn_reflns_Laue_measured_fraction_max 0.943
_diffrn_reflns_limit_h_max 10
_diffrn_reflns_limit_h_min -10
_diffrn_reflns_limit_k_max 19
_diffrn_reflns_limit_k_min -19
_diffrn_reflns_limit_l_max 22
_diffrn_reflns_limit_l_min -22
_diffrn_reflns_number 18357
_diffrn_reflns_point_group_measured_fraction_full 0.948
_diffrn_reflns_point_group_measured_fraction_max 0.943
_diffrn_reflns_theta_full 24.835
_diffrn_reflns_theta_max 25.994
_diffrn_reflns_theta_min 1.655
_diffrn_source 'PLSII 2D bending magnet'
_exptl_absorpt_coefficient_mu 1.056
_exptl_absorpt_correction_T_max 1.000
_exptl_absorpt_correction_T_min 0.840
_exptl_absorpt_correction_type empirical
_exptl_absorpt_process_details '<i>HKL3000sm Scalepack</i>(Otwinowski et.al,2003)'
_exptl_crystal_colour colorless
_exptl_crystal_density_diffrn 1.374
_exptl_crystal_description block
_exptl_crystal_F_000 1064
_exptl_crystal_size_max 0.029
_exptl_crystal_size_mid 0.025
_exptl_crystal_size_min 0.018
_refine_diff_density_max 1.724
_refine_diff_density_min -0.803
_refine_diff_density_rms 0.132
_refine_ls_extinction_method none
_refine_ls_goodness_of_fit_ref 1.185
_refine_ls_hydrogen_treatment mixed
_refine_ls_matrix_type full
_refine_ls_number_parameters 314
_refine_ls_number_reflns 4885
_refine_ls_number_restraints 228
_refine_ls_restrained_S_all 1.160
_refine_ls_R_factor_all 0.1845
_refine_ls_R_factor_gt 0.1148
_refine_ls_shift/su_max 0.000
_refine_ls_shift/su_mean 0.000
_refine_ls_structure_factor_coef Fsqd
_refine_ls_weighting_details 'w=1/[\s^2^(Fo^2^)+(0.2000P)^2^] where P=(Fo^2^+2Fc^2^)/3'
_refine_ls_weighting_scheme calc
_refine_ls_wR_factor_gt 0.3481
_refine_ls_wR_factor_ref 0.3789
_reflns_Friedel_coverage 0.000
_reflns_number_gt 2301
_reflns_number_total 4885
_reflns_threshold_expression 'I > 2\s(I)'
_cod_data_source_file d4nr00265b2.cif
_cod_data_source_block 1D_MOF_acetone_sq
_cod_depositor_comments 'Adding full bibliography for 1570840--1570842.cif.'
_cod_original_sg_symbol_H-M 'P 21/n'
_cod_database_code 1570841
_shelx_shelxl_version_number 2019/3
_shelx_space_group_comment
;
The symmetry employed for this shelxl refinement is uniquely defined
by the following loop, which should always be used as a source of
symmetry information in preference to the above space-group names.
They are only intended as comments.
;
_shelx_estimated_absorpt_t_min 0.970
_shelx_estimated_absorpt_t_max 0.981

loop_
_space_group_symop_operation_xyz
'x, y, z'
'-x+1/2, y+1/2, -z+1/2'
'-x, -y, -z'
'x-1/2, -y-1/2, z-1/2'

loop_
_atom_site_label
_atom_site_type_symbol
_atom_site_fract_x
_atom_site_fract_y
_atom_site_fract_z
_atom_site_U_iso_or_equiv
_atom_site_adp_type
_atom_site_occupancy
_atom_site_site_symmetry_order
_atom_site_calc_flag
_atom_site_refinement_flags_posn
_atom_site_refinement_flags_adp
_atom_site_refinement_flags_occupancy
_atom_site_disorder_assembly
_atom_site_disorder_group
Zn1 Zn 0.13393(16) 0.10176(7) 0.56180(6) 0.0679(5) Uani 1 1 d . . . . .
S1A S 0.4394(6) 0.0056(3) 0.6350(2) 0.075(2) Uani 0.737(12) 1 d . . P A 1
O7A O 0.2886(12) 0.0163(6) 0.5773(4) 0.112(3) Uani 0.737(12) 1 d . . P A 1
C21A C 0.5397(18) -0.0715(9) 0.5999(7) 0.109(5) Uani 0.737(12) 1 d . . P A 1
H21A H 0.469980 -0.117646 0.590771 0.164 Uiso 0.737(12) 1 calc R U P A 1
H21B H 0.635750 -0.084605 0.637911 0.164 Uiso 0.737(12) 1 calc R U P A 1
H21C H 0.569699 -0.055513 0.551277 0.164 Uiso 0.737(12) 1 calc R U P A 1
C22A C 0.400(2) -0.0358(13) 0.7153(8) 0.153(8) Uani 0.737(12) 1 d . . P A 1
H22A H 0.300132 -0.014794 0.725789 0.229 Uiso 0.737(12) 1 calc R U P A 1
H22B H 0.486959 -0.023945 0.758992 0.229 Uiso 0.737(12) 1 calc R U P A 1
H22C H 0.391221 -0.092911 0.708223 0.229 Uiso 0.737(12) 1 calc R U P A 1
S1B S 0.3434(18) -0.0415(9) 0.6209(7) 0.090(6) Uani 0.263(12) 1 d . . P A 2
O7B O 0.2886(12) 0.0163(6) 0.5773(4) 0.112(3) Uani 0.263(12) 1 d . . P A 2
C21B C 0.5397(18) -0.0715(9) 0.5999(7) 0.109(5) Uani 0.263(12) 1 d . . P A 2
H21D H 0.551381 -0.050172 0.549658 0.164 Uiso 0.263(12) 1 calc R U P A 2
H21E H 0.545958 -0.129036 0.598669 0.164 Uiso 0.263(12) 1 calc R U P A 2
H21F H 0.625142 -0.051061 0.640319 0.164 Uiso 0.263(12) 1 calc R U P A 2
C22B C 0.400(2) -0.0358(13) 0.7153(8) 0.153(8) Uani 0.263(12) 1 d . . P A 2
H22D H 0.516408 -0.030041 0.728533 0.229 Uiso 0.263(12) 1 calc R U P A 2
H22E H 0.368746 -0.083807 0.739149 0.229 Uiso 0.263(12) 1 calc R U P A 2
H22F H 0.349979 0.009855 0.734560 0.229 Uiso 0.263(12) 1 calc R U P A 2
O1 O 0.2361(10) 0.1965(4) 0.6058(4) 0.085(2) Uani 1 1 d . . . . .
O2 O 0.2167(12) 0.1432(5) 0.7184(4) 0.096(3) Uani 1 1 d . . . . .
O3 O 0.4318(10) 0.3000(4) 0.9595(4) 0.077(2) Uani 1 1 d . . . . .
O4 O 0.5944(9) 0.4009(4) 0.9477(3) 0.0680(19) Uani 1 1 d . . . . .
O5 O 0.7612(10) 0.3987(5) 0.6772(5) 0.095(3) Uani 1 1 d . . . . .
O6 O 0.2685(10) 0.5042(5) 0.6415(4) 0.076(2) Uani 1 1 d . . . . .
O8 O -0.0503(12) 0.0519(5) 0.5916(4) 0.090(3) Uani 1 1 d D . . . .
H1O8 H -0.074(16) 0.074(6) 0.636(5) 0.135 Uiso 1 1 d D U . . .
H2O8 H -0.102(15) 0.005(4) 0.579(7) 0.135 Uiso 1 1 d D U . . .
N1 N 0.5186(10) 0.4540(5) 0.6610(4) 0.0637(18) Uani 1 1 d . . . . .
C1 C 0.2596(18) 0.1944(8) 0.6791(6) 0.095(4) Uani 1 1 d . . . . .
C2 C 0.4960(14) 0.3453(7) 0.9202(5) 0.073(3) Uani 1 1 d . . . . .
C3 C 0.3396(14) 0.2686(6) 0.7189(5) 0.070(3) Uani 1 1 d . . . . .
C4 C 0.3786(14) 0.2756(7) 0.7987(5) 0.080(3) Uani 1 1 d . . . . .
H4 H 0.344439 0.235853 0.829596 0.096 Uiso 1 1 calc R U . . .
C5 C 0.4626(14) 0.3363(6) 0.8337(5) 0.069(3) Uani 1 1 d . . . . .
C6 C 0.5082(15) 0.3974(6) 0.7890(5) 0.075(3) Uani 1 1 d . . . . .
H6 H 0.564209 0.441885 0.812989 0.090 Uiso 1 1 calc R U . . .
C7 C 0.4692(14) 0.3912(6) 0.7075(5) 0.070(3) Uani 1 1 d . . . . .
C8 C 0.3866(14) 0.3267(6) 0.6717(5) 0.076(3) Uani 1 1 d . . . . .
H8 H 0.362703 0.322058 0.616928 0.091 Uiso 1 1 calc R U . . .
C9 C 0.6686(14) 0.4516(7) 0.6486(6) 0.073(2) Uani 1 1 d . . . . .
C10 C 0.7218(14) 0.5173(6) 0.6039(6) 0.069(2) Uani 1 1 d . . . . .
C11 C 0.6172(12) 0.5806(6) 0.5819(5) 0.061(2) Uani 1 1 d . . . . .
C12 C 0.4656(13) 0.5800(6) 0.5975(5) 0.061(2) Uani 1 1 d . . . . .
C13 C 0.4030(14) 0.5125(6) 0.6333(5) 0.062(2) Uani 1 1 d . . . . .
C14 C 0.8737(15) 0.5187(7) 0.5903(7) 0.083(3) Uani 1 1 d . . . . .
H14 H 0.944423 0.476476 0.607432 0.100 Uiso 1 1 calc R U . . .
C15 C 0.9250(15) 0.5827(7) 0.5509(7) 0.083(3) Uani 1 1 d . . . . .
H15 H 1.029091 0.582087 0.539743 0.100 Uiso 1 1 calc R U . . .
C16 C 0.8250(13) 0.6475(7) 0.5278(6) 0.070(2) Uani 1 1 d . . . . .
H16 H 0.861092 0.690947 0.502004 0.084 Uiso 1 1 calc R U . . .
C17 C 0.6733(13) 0.6467(6) 0.5435(6) 0.067(2) Uani 1 1 d . . . . .
C18 C 0.5710(14) 0.7121(7) 0.5272(6) 0.074(3) Uani 1 1 d . . . . .
H18 H 0.607304 0.758209 0.505599 0.089 Uiso 1 1 calc R U . . .
C19 C 0.4236(15) 0.7102(7) 0.5419(7) 0.079(3) Uani 1 1 d . . . . .
H19 H 0.356615 0.754613 0.528492 0.095 Uiso 1 1 calc R U . . .
C20 C 0.3645(15) 0.6459(6) 0.5757(6) 0.076(3) Uani 1 1 d . . . . .
H20 H 0.258352 0.645910 0.584256 0.091 Uiso 1 1 calc R U . . .

loop_
_atom_site_aniso_label
_atom_site_aniso_U_11
_atom_site_aniso_U_22
_atom_site_aniso_U_33
_atom_site_aniso_U_23
_atom_site_aniso_U_13
_atom_site_aniso_U_12
Zn1 0.0860(11) 0.0845(9) 0.0256(6) -0.0020(5) -0.0075(5) -0.0078(7)
S1A 0.065(3) 0.098(4) 0.056(2) 0.002(2) -0.0018(19) 0.000(3)
O7A 0.122(8) 0.153(8) 0.045(4) 0.007(5) -0.017(5) 0.054(6)
C21A 0.122(12) 0.156(13) 0.045(7) 0.011(7) 0.006(7) 0.048(10)
C22A 0.122(13) 0.29(2) 0.048(7) 0.051(11) 0.010(8) 0.089(15)
S1B 0.078(10) 0.116(11) 0.068(8) 0.020(7) -0.008(7) -0.025(8)
O7B 0.122(8) 0.153(8) 0.045(4) 0.007(5) -0.017(5) 0.054(6)
C21B 0.122(12) 0.156(13) 0.045(7) 0.011(7) 0.006(7) 0.048(10)
C22B 0.122(13) 0.29(2) 0.048(7) 0.051(11) 0.010(8) 0.089(15)
O1 0.116(6) 0.103(5) 0.028(3) -0.011(3) -0.004(3) -0.040(5)
O2 0.156(8) 0.097(5) 0.029(3) -0.006(3) 0.000(4) -0.038(5)
O3 0.102(5) 0.091(5) 0.035(3) 0.005(3) 0.002(3) -0.012(4)
O4 0.086(5) 0.085(4) 0.024(3) -0.001(3) -0.010(3) -0.008(3)
O5 0.079(5) 0.108(5) 0.089(6) 0.036(4) -0.009(4) -0.007(4)
O6 0.078(4) 0.112(5) 0.039(4) -0.003(4) 0.017(3) -0.007(4)
O8 0.125(7) 0.102(6) 0.039(4) -0.011(4) 0.009(4) -0.009(5)
N1 0.070(4) 0.086(4) 0.028(3) 0.002(3) -0.007(3) -0.016(3)
C1 0.149(11) 0.099(5) 0.029(3) -0.007(3) 0.000(4) -0.040(6)
C2 0.094(6) 0.092(5) 0.026(3) 0.000(3) -0.005(3) -0.017(5)
C3 0.089(7) 0.090(5) 0.024(3) -0.003(3) -0.003(3) -0.018(5)
C4 0.120(9) 0.089(6) 0.024(3) -0.003(3) -0.002(4) -0.026(6)
C5 0.094(7) 0.081(5) 0.027(3) -0.001(3) -0.001(3) -0.013(5)
C6 0.103(8) 0.089(6) 0.024(3) 0.000(3) -0.010(4) -0.027(5)
C7 0.089(7) 0.092(5) 0.023(3) 0.004(3) -0.005(3) -0.018(4)
C8 0.097(8) 0.097(5) 0.027(4) 0.000(3) -0.002(4) -0.022(5)
C9 0.073(4) 0.094(5) 0.046(5) 0.015(4) -0.002(4) -0.009(3)
C10 0.074(5) 0.085(5) 0.043(5) 0.010(4) 0.002(4) -0.004(3)
C11 0.070(4) 0.085(5) 0.024(4) 0.004(3) 0.000(3) -0.006(3)
C12 0.073(4) 0.086(5) 0.023(4) 0.000(3) 0.004(3) -0.006(3)
C13 0.074(4) 0.088(5) 0.023(4) -0.001(3) 0.007(3) -0.008(3)
C14 0.074(5) 0.108(7) 0.065(7) 0.028(6) 0.006(5) 0.003(4)
C15 0.074(6) 0.103(6) 0.072(7) 0.022(5) 0.013(5) 0.002(4)
C16 0.068(5) 0.092(6) 0.048(6) 0.009(4) 0.008(4) -0.006(4)
C17 0.071(5) 0.085(5) 0.044(5) 0.008(4) 0.011(4) -0.002(3)
C18 0.081(5) 0.095(6) 0.045(6) 0.014(5) 0.010(5) 0.007(4)
C19 0.085(5) 0.085(6) 0.070(7) -0.003(5) 0.020(5) -0.001(4)
C20 0.081(6) 0.088(5) 0.056(6) 0.001(4) 0.005(5) -0.002(4)

loop_
_atom_type_symbol
_atom_type_description
_atom_type_scat_dispersion_real
_atom_type_scat_dispersion_imag
_atom_type_scat_source
C C 0.0030 0.0016 'International Tables Vol C Tables 4.2.6.8 and 6.1.1.4'
H H 0.0000 0.0000 'International Tables Vol C Tables 4.2.6.8 and 6.1.1.4'
N N 0.0059 0.0032 'International Tables Vol C Tables 4.2.6.8 and 6.1.1.4'
O O 0.0105 0.0059 'International Tables Vol C Tables 4.2.6.8 and 6.1.1.4'
S S 0.1218 0.1207 'International Tables Vol C Tables 4.2.6.8 and 6.1.1.4'
Zn Zn 0.2992 1.4004 'International Tables Vol C Tables 4.2.6.8 and 6.1.1.4'

loop_
_geom_angle_atom_site_label_1
_geom_angle_atom_site_label_2
_geom_angle_atom_site_label_3
_geom_angle
_geom_angle_site_symmetry_1
_geom_angle_site_symmetry_3
_geom_angle_publ_flag
O1 Zn1 O7A 108.9(4) . . ?
O1 Zn1 O7B 108.9(4) . . ?
O1 Zn1 O8 125.7(3) . . ?
O7A Zn1 O8 101.6(4) . . ?
O7B Zn1 O8 101.6(4) . . ?
O1 Zn1 O4 113.9(3) . 4_565 ?
O7A Zn1 O4 95.9(3) . 4_565 ?
O7B Zn1 O4 95.9(3) . 4_565 ?
O8 Zn1 O4 106.1(3) . 4_565 ?
O7A S1A C22A 109.8(8) . . ?
O7A S1A C21A 105.6(6) . . ?
C22A S1A C21A 100.2(8) . . ?
S1A O7A Zn1 131.4(6) . . ?
S1A C21A H21A 109.5 . . ?
S1A C21A H21B 109.5 . . ?
H21A C21A H21B 109.5 . . ?
S1A C21A H21C 109.5 . . ?
H21A C21A H21C 109.5 . . ?
H21B C21A H21C 109.5 . . ?
S1A C22A H22A 109.5 . . ?
S1A C22A H22B 109.5 . . ?
H22A C22A H22B 109.5 . . ?
S1A C22A H22C 109.5 . . ?
H22A C22A H22C 109.5 . . ?
H22B C22A H22C 109.5 . . ?
O7B S1B C22B 124.4(14) . . ?
O7B S1B C21B 109.4(11) . . ?
C22B S1B C21B 96.7(9) . . ?
S1B O7B Zn1 144.8(10) . . ?
S1B C21B H21D 109.5 . . ?
S1B C21B H21E 109.5 . . ?
H21D C21B H21E 109.5 . . ?
S1B C21B H21F 109.5 . . ?
H21D C21B H21F 109.5 . . ?
H21E C21B H21F 109.5 . . ?
S1B C22B H22D 109.5 . . ?
S1B C22B H22E 109.5 . . ?
H22D C22B H22E 109.5 . . ?
S1B C22B H22F 109.5 . . ?
H22D C22B H22F 109.5 . . ?
H22E C22B H22F 109.5 . . ?
C1 O1 Zn1 110.9(7) . . ?
C2 O4 Zn1 109.5(6) . 4_666 ?
Zn1 O8 H1O8 112(7) . . ?
Zn1 O8 H2O8 133(7) . . ?
H1O8 O8 H2O8 113(3) . . ?
C9 N1 C13 126.1(9) . . ?
C9 N1 C7 117.4(9) . . ?
C13 N1 C7 116.5(9) . . ?
O2 C1 O1 126.6(10) . . ?
O2 C1 C3 119.0(9) . . ?
O1 C1 C3 114.2(9) . . ?
O3 C2 O4 125.0(8) . . ?
O3 C2 C5 119.2(9) . . ?
O4 C2 C5 115.8(9) . . ?
C4 C3 C8 120.2(9) . . ?
C4 C3 C1 122.1(9) . . ?
C8 C3 C1 117.4(8) . . ?
C5 C4 C3 122.5(10) . . ?
C5 C4 H4 118.8 . . ?
C3 C4 H4 118.8 . . ?
C4 C5 C6 119.6(8) . . ?
C4 C5 C2 121.7(9) . . ?
C6 C5 C2 118.4(9) . . ?
C5 C6 C7 118.7(9) . . ?
C5 C6 H6 120.7 . . ?
C7 C6 H6 120.7 . . ?
C8 C7 C6 121.3(9) . . ?
C8 C7 N1 120.0(8) . . ?
C6 C7 N1 118.7(9) . . ?
C7 C8 C3 117.8(8) . . ?
C7 C8 H8 121.1 . . ?
C3 C8 H8 121.1 . . ?
O5 C9 N1 120.8(10) . . ?
O5 C9 C10 121.5(11) . . ?
N1 C9 C10 117.6(10) . . ?
C14 C10 C11 121.0(10) . . ?
C14 C10 C9 120.4(10) . . ?
C11 C10 C9 118.4(10) . . ?
C12 C11 C10 120.9(9) . . ?
C12 C11 C17 120.8(10) . . ?
C10 C11 C17 118.3(10) . . ?
C11 C12 C20 119.2(10) . . ?
C11 C12 C13 122.1(10) . . ?
C20 C12 C13 118.7(10) . . ?
O6 C13 N1 119.9(9) . . ?
O6 C13 C12 126.0(10) . . ?
N1 C13 C12 114.1(10) . . ?
C10 C14 C15 120.0(11) . . ?
C10 C14 H14 120.0 . . ?
C15 C14 H14 120.0 . . ?
C14 C15 C16 121.2(12) . . ?
C14 C15 H15 119.4 . . ?
C16 C15 H15 119.4 . . ?
C17 C16 C15 118.5(10) . . ?
C17 C16 H16 120.7 . . ?
C15 C16 H16 120.7 . . ?
C16 C17 C18 121.5(10) . . ?
C16 C17 C11 121.0(10) . . ?
C18 C17 C11 117.4(10) . . ?
C19 C18 C17 120.9(11) . . ?
C19 C18 H18 119.5 . . ?
C17 C18 H18 119.5 . . ?
C18 C19 C20 122.7(12) . . ?
C18 C19 H19 118.7 . . ?
C20 C19 H19 118.7 . . ?
C19 C20 C12 118.9(12) . . ?
C19 C20 H20 120.6 . . ?
C12 C20 H20 120.6 . . ?

loop_
_geom_bond_atom_site_label_1
_geom_bond_atom_site_label_2
_geom_bond_distance
_geom_bond_site_symmetry_2
_geom_bond_publ_flag
Zn1 O1 1.922(7) . ?
Zn1 O7A 1.949(9) . ?
Zn1 O7B 1.949(9) . ?
Zn1 O8 1.951(9) . ?
Zn1 O4 1.974(6) 4_565 ?
S1A O7A 1.491(9) . ?
S1A C22A 1.672(15) . ?
S1A C21A 1.745(14) . ?
C21A H21A 0.9800 . ?
C21A H21B 0.9800 . ?
C21A H21C 0.9800 . ?
C22A H22A 0.9800 . ?
C22A H22B 0.9800 . ?
C22A H22C 0.9800 . ?
S1B O7B 1.278(15) . ?
S1B C22B 1.645(19) . ?
S1B C21B 1.86(2) . ?
C21B H21D 0.9800 . ?
C21B H21E 0.9800 . ?
C21B H21F 0.9800 . ?
C22B H22D 0.9800 . ?
C22B H22E 0.9800 . ?
C22B H22F 0.9800 . ?
O1 C1 1.268(12) . ?
O2 C1 1.213(13) . ?
O3 C2 1.233(12) . ?
O4 C2 1.296(12) . ?
O5 C9 1.239(13) . ?
O6 C13 1.197(12) . ?
O8 H1O8 0.923(10) . ?
O8 H2O8 0.924(10) . ?
N1 C9 1.345(14) . ?
N1 C13 1.420(13) . ?
N1 C7 1.459(13) . ?
C1 C3 1.539(15) . ?
C2 C5 1.504(12) . ?
C3 C4 1.386(12) . ?
C3 C8 1.400(14) . ?
C4 C5 1.337(14) . ?
C4 H4 0.9500 . ?
C5 C6 1.404(14) . ?
C6 C7 1.415(12) . ?
C6 H6 0.9500 . ?
C7 C8 1.389(14) . ?
C8 H8 0.9500 . ?
C9 C10 1.489(15) . ?
C10 C14 1.368(15) . ?
C10 C11 1.405(14) . ?
C11 C12 1.379(14) . ?
C11 C17 1.441(15) . ?
C12 C20 1.422(15) . ?
C12 C13 1.460(14) . ?
C14 C15 1.405(15) . ?
C14 H14 0.9500 . ?
C15 C16 1.406(15) . ?
C15 H15 0.9500 . ?
C16 C17 1.380(14) . ?
C16 H16 0.9500 . ?
C17 C18 1.410(15) . ?
C18 C19 1.337(15) . ?
C18 H18 0.9500 . ?
C19 C20 1.387(15) . ?
C19 H19 0.9500 . ?
C20 H20 0.9500 . ?

loop_
_geom_torsion_atom_site_label_1
_geom_torsion_atom_site_label_2
_geom_torsion_atom_site_label_3
_geom_torsion_atom_site_label_4
_geom_torsion
_geom_torsion_site_symmetry_1
_geom_torsion_site_symmetry_2
_geom_torsion_site_symmetry_3
_geom_torsion_site_symmetry_4
_geom_torsion_publ_flag
C22A S1A O7A Zn1 87.2(12) . . . . ?
C21A S1A O7A Zn1 -165.5(9) . . . . ?
C22B S1B O7B Zn1 -50(3) . . . . ?
C21B S1B O7B Zn1 -163.3(12) . . . . ?
Zn1 O1 C1 O2 -4(2) . . . . ?
Zn1 O1 C1 C3 -179.4(9) . . . . ?
Zn1 O4 C2 O3 3.0(15) 4_666 . . . ?
Zn1 O4 C2 C5 -176.0(8) 4_666 . . . ?
O2 C1 C3 C4 6(2) . . . . ?
O1 C1 C3 C4 -178.0(12) . . . . ?
O2 C1 C3 C8 -179.6(14) . . . . ?
O1 C1 C3 C8 -4.1(18) . . . . ?
C8 C3 C4 C5 -0.8(19) . . . . ?
C1 C3 C4 C5 173.0(12) . . . . ?
C3 C4 C5 C6 2.8(19) . . . . ?
C3 C4 C5 C2 176.5(12) . . . . ?
O3 C2 C5 C4 -7.1(18) . . . . ?
O4 C2 C5 C4 172.0(11) . . . . ?
O3 C2 C5 C6 166.7(12) . . . . ?
O4 C2 C5 C6 -14.2(17) . . . . ?
C4 C5 C6 C7 -2.5(19) . . . . ?
C2 C5 C6 C7 -176.5(11) . . . . ?
C5 C6 C7 C8 0.4(19) . . . . ?
C5 C6 C7 N1 -179.1(11) . . . . ?
C9 N1 C7 C8 -96.7(13) . . . . ?
C13 N1 C7 C8 83.7(13) . . . . ?
C9 N1 C7 C6 82.8(14) . . . . ?
C13 N1 C7 C6 -96.9(12) . . . . ?
C6 C7 C8 C3 1.5(19) . . . . ?
N1 C7 C8 C3 -179.0(11) . . . . ?
C4 C3 C8 C7 -1.4(18) . . . . ?
C1 C3 C8 C7 -175.4(12) . . . . ?
C13 N1 C9 O5 178.1(10) . . . . ?
C7 N1 C9 O5 -1.5(15) . . . . ?
C13 N1 C9 C10 2.1(14) . . . . ?
C7 N1 C9 C10 -177.5(8) . . . . ?
O5 C9 C10 C14 3.2(16) . . . . ?
N1 C9 C10 C14 179.2(10) . . . . ?
O5 C9 C10 C11 -171.7(10) . . . . ?
N1 C9 C10 C11 4.3(14) . . . . ?
C14 C10 C11 C12 -178.3(10) . . . . ?
C9 C10 C11 C12 -3.4(14) . . . . ?
C14 C10 C11 C17 0.8(15) . . . . ?
C9 C10 C11 C17 175.6(9) . . . . ?
C10 C11 C12 C20 178.6(9) . . . . ?
C17 C11 C12 C20 -0.4(14) . . . . ?
C10 C11 C12 C13 -3.6(14) . . . . ?
C17 C11 C12 C13 177.3(9) . . . . ?
C9 N1 C13 O6 172.5(9) . . . . ?
C7 N1 C13 O6 -7.9(12) . . . . ?
C9 N1 C13 C12 -8.6(13) . . . . ?
C7 N1 C13 C12 171.0(8) . . . . ?
C11 C12 C13 O6 -171.9(9) . . . . ?
C20 C12 C13 O6 5.8(14) . . . . ?
C11 C12 C13 N1 9.2(12) . . . . ?
C20 C12 C13 N1 -173.0(8) . . . . ?
C11 C10 C14 C15 -2.6(17) . . . . ?
C9 C10 C14 C15 -177.3(11) . . . . ?
C10 C14 C15 C16 2.7(18) . . . . ?
C14 C15 C16 C17 -1.1(17) . . . . ?
C15 C16 C17 C18 175.2(10) . . . . ?
C15 C16 C17 C11 -0.7(16) . . . . ?
C12 C11 C17 C16 179.9(9) . . . . ?
C10 C11 C17 C16 0.9(15) . . . . ?
C12 C11 C17 C18 3.9(14) . . . . ?
C10 C11 C17 C18 -175.2(9) . . . . ?
C16 C17 C18 C19 179.2(10) . . . . ?
C11 C17 C18 C19 -4.8(15) . . . . ?
C17 C18 C19 C20 2.2(17) . . . . ?
C18 C19 C20 C12 1.5(17) . . . . ?
C11 C12 C20 C19 -2.3(15) . . . . ?
C13 C12 C20 C19 179.9(9) . . . . ?
